data_9011391
loop_
_publ_author_name
'Tsirlin, A. A.'
'Dikarev, E. V.'
'Shpanchenko, R. V.'
'Antipov, E. V.'

_publ_section_title
;
 A new whitlockite, Ca8.42Na1.16V(PO4)7
;
_journal_name_full 'Acta Crystallographica, Section C'
_journal_page_first i13
_journal_page_last i15
_journal_paper_doi 10.1107/S0108270105039041
_journal_volume 62
_journal_year 2006
_chemical_compound_source Synthetic
_chemical_formula_sum 'Ca8.424 Na1.16 O28 P7 V'
_chemical_name_mineral Whitlockite
_space_group_IT_number 161
_symmetry_space_group_name_Hall 'R 3 -2"c'
_symmetry_space_group_name_H-M 'R 3 c :H'
_cell_angle_alpha 90
_cell_angle_beta 90
_cell_angle_gamma 120
_cell_length_a 10.3273
_cell_length_b 10.3273
_cell_length_c 37.098
_cell_formula_units_Z 6
_cell_volume 3426.531
_database_code_amcsd 0010333
_exptl_crystal_density_diffrn 3.140
_cod_original_sg_symbol_H-M 'R 3 c'
_cod_original_formula_sum 'Ca8.424 Na1.16 V P7 O28'
_cod_database_code 9011391

loop_
_space_group_symop_operation_xyz
x,y,z
2/3+x,1/3+y,1/3+z
1/3+x,2/3+y,2/3+z
x,x-y,1/2+z
2/3+x,1/3+x-y,5/6+z
1/3+x,2/3+x-y,1/6+z
-y,-x,1/2+z
2/3-y,1/3-x,5/6+z
1/3-y,2/3-x,1/6+z
-x+y,y,1/2+z
2/3-x+y,1/3+y,5/6+z
1/3-x+y,2/3+y,1/6+z
-y,x-y,z
2/3-y,1/3+x-y,1/3+z
1/3-y,2/3+x-y,2/3+z
-x+y,-x,z
2/3-x+y,1/3-x,1/3+z
1/3-x+y,2/3-x,2/3+z

loop_
_atom_site_aniso_label
_atom_site_aniso_U_11
_atom_site_aniso_U_22
_atom_site_aniso_U_33
_atom_site_aniso_U_12
_atom_site_aniso_U_13
_atom_site_aniso_U_23
Ca1 0.00882 0.00833 0.00900 0.00449 0.00078 0.00014
Ca2 0.00893 0.00759 0.00776 0.00422 0.00085 -0.00043
Ca3 0.00590 0.01090 0.00740 0.00476 -0.00024 0.00287
Na1 0.01220 0.01220 0.01050 0.00610 0.00000 0.00000
Na2 0.00590 0.01090 0.00740 0.00476 -0.00024 0.00287
V 0.00558 0.00558 0.00690 0.00279 0.00000 0.00000
P1 0.00550 0.00550 0.00940 0.00274 0.00000 0.00000
P2 0.00620 0.00610 0.00640 0.00367 0.00010 0.00009
P3 0.00600 0.00630 0.00720 0.00322 0.00003 0.00021
O1 0.01240 0.01240 0.00960 0.00620 0.00000 0.00000
O2 0.00700 0.00700 0.01370 0.00280 0.00060 0.00190
O3 0.00910 0.00940 0.00720 0.00430 0.00020 -0.00010
O4 0.01030 0.00890 0.00710 0.00540 0.00080 0.00170
O5 0.00860 0.00710 0.01620 0.00480 0.00010 -0.00040
O6 0.00660 0.01430 0.01280 0.00330 -0.00220 0.00130
O7 0.00910 0.01470 0.01060 0.00480 -0.00310 -0.00080
O8 0.00910 0.01290 0.02140 0.00660 -0.00460 -0.00490
O9 0.01450 0.01620 0.00840 0.00590 0.00040 -0.00060
O10 0.01260 0.00800 0.01050 0.00450 0.00180 0.00010

loop_
_atom_site_label
_atom_site_fract_x
_atom_site_fract_y
_atom_site_fract_z
_atom_site_occupancy
_atom_site_U_iso_or_equiv
Ca1 0.47745 0.94303 0.36693 0.93600 0.00863
Ca2 0.20426 0.82509 0.49988 0.93600 0.00806
Ca3 0.79266 0.60531 0.42658 0.93600 0.00783
Na1 0.00000 0.00000 0.45676 0.29000 0.01160
Na2 0.79266 0.60531 0.42658 0.29000 0.00783
V 0.33333 0.66667 0.43558 1.00000 0.00602
P1 0.66667 0.33333 0.36911 1.00000 0.00679
P2 0.48571 0.47541 0.46570 1.00000 0.00599
P3 0.17400 0.86029 0.40371 1.00000 0.00643
O1 0.66667 0.33333 0.41030 1.00000 0.01150
O2 0.42872 0.83736 0.47201 1.00000 0.00960
O3 0.51579 0.47258 0.42569 1.00000 0.00870
O4 0.27556 0.99779 0.38046 1.00000 0.00850
O5 0.24821 0.75839 0.40139 1.00000 0.01030
O6 0.01562 0.76711 0.38913 1.00000 0.01200
O7 0.63333 0.55003 0.48613 1.00000 0.01200
O8 0.52275 0.32709 0.35553 1.00000 0.01400
O9 0.17915 0.91481 0.44209 1.00000 0.01380
O10 0.37735 0.31579 0.47842 1.00000 0.01060

loop_
_cod_related_entry_id
_cod_related_entry_database
_cod_related_entry_code
1 AMCSD 0010333
